data_7244125
loop_
_publ_author_name
'Zhang, Zeng-Hui'
'Lin, Rui-Lian'
'Yu, Xiang-Yun'
'Chen, Li-Xia'
'Tao, Zhu'
'Xiao, Xin'
'Wei, Gang'
'Redshaw, Carl'
'Liu, Jing-Xin'

_publ_section_title
;
 Encapsulation of l-valine, d-leucine and d-methionine by cucurbit[8]uril
;
_journal_issue 5
_journal_name_full CrystEngComm
_journal_page_first 1035
_journal_page_last 1040
_journal_paper_doi 10.1039/D1CE01513C
_journal_volume 24
_journal_year 2022
_chemical_formula_sum 'C60 H105 Cd2 Cl8 N34 O34'
_chemical_formula_weight 2355.20
_space_group_IT_number 14
_space_group_name_Hall '-P 2ybc'
_space_group_name_H-M_alt 'P 1 21/c 1'
_symmetry_cell_setting monoclinic
_symmetry_space_group_name_H-M 'P 1 21/c 1'
_atom_sites_solution_hydrogens geom
_atom_sites_solution_primary direct
_atom_sites_solution_secondary difmap
_audit_creation_method SHELXL-97
_audit_update_record
;
2021-11-16 deposited with the CCDC.	2022-01-04 downloaded from the CCDC.
;
_cell_angle_alpha 90.00
_cell_angle_beta 90.564(12)
_cell_angle_gamma 90.00
_cell_formula_units_Z 2
_cell_length_a 14.075(5)
_cell_length_b 14.636(4)
_cell_length_c 22.677(7)
_cell_measurement_reflns_used 9926
_cell_measurement_temperature 273(2)
_cell_measurement_theta_max 28.12
_cell_measurement_theta_min 2.30
_cell_volume 4671(3)
_computing_cell_refinement 'Bruker SMART'
_computing_data_collection 'Bruker SMART'
_computing_data_reduction 'Bruker SAINT'
_computing_molecular_graphics 'Bruker SHELXTL'
_computing_publication_material 'Bruker SHELXTL'
_computing_structure_refinement 'SHELXL-97 (Sheldrick, 2008)'
_computing_structure_solution 'SHELXS-97 (Sheldrick, 2008)'
_diffrn_ambient_temperature 273(2)
_diffrn_measured_fraction_theta_full 0.998
_diffrn_measured_fraction_theta_max 0.998
_diffrn_measurement_device_type 'Bruker APEX-II CCD'
_diffrn_measurement_method '\f and \w scans'
_diffrn_radiation_monochromator graphite
_diffrn_radiation_source 'fine-focus sealed tube'
_diffrn_radiation_type MoK\a
_diffrn_radiation_wavelength 0.71073
_diffrn_reflns_av_R_equivalents 0.1218
_diffrn_reflns_av_sigmaI/netI 0.0502
_diffrn_reflns_limit_h_max 18
_diffrn_reflns_limit_h_min -18
_diffrn_reflns_limit_k_max 19
_diffrn_reflns_limit_k_min -19
_diffrn_reflns_limit_l_max 30
_diffrn_reflns_limit_l_min -30
_diffrn_reflns_number 167900
_diffrn_reflns_theta_full 28.31
_diffrn_reflns_theta_max 28.31
_diffrn_reflns_theta_min 2.19
_diffrn_standards_decay_% none
_exptl_absorpt_coefficient_mu 0.784
_exptl_absorpt_correction_T_max 0.8982
_exptl_absorpt_correction_T_min 0.8590
_exptl_absorpt_correction_type multi-scan
_exptl_absorpt_process_details 'SADABS; Bruker, 2008'
_exptl_crystal_colour colorless
_exptl_crystal_density_diffrn 1.674
_exptl_crystal_density_meas ?
_exptl_crystal_density_method 'not measured'
_exptl_crystal_description block
_exptl_crystal_F_000 2413
_exptl_crystal_size_max 0.20
_exptl_crystal_size_mid 0.15
_exptl_crystal_size_min 0.14
_platon_squeeze_details
;
;
_refine_diff_density_max 1.170
_refine_diff_density_min -1.026
_refine_diff_density_rms 0.106
_refine_ls_extinction_method none
_refine_ls_goodness_of_fit_ref 1.003
_refine_ls_hydrogen_treatment mixed
_refine_ls_matrix_type full
_refine_ls_number_parameters 577
_refine_ls_number_reflns 11610
_refine_ls_number_restraints 3
_refine_ls_restrained_S_all 1.006
_refine_ls_R_factor_all 0.0996
_refine_ls_R_factor_gt 0.0697
_refine_ls_shift/su_max 0.001
_refine_ls_shift/su_mean 0.000
_refine_ls_structure_factor_coef Fsqd
_refine_ls_weighting_details 'calc w=1/[\s^2^(Fo^2^)+(0.1360P)^2^+8.3728P] where P=(Fo^2^+2Fc^2^)/3'
_refine_ls_weighting_scheme calc
_refine_ls_wR_factor_gt 0.2175
_refine_ls_wR_factor_ref 0.2364
_reflns_number_gt 8087
_reflns_number_total 11610
_reflns_threshold_expression >2sigma(I)
_cod_data_source_file d1ce01513c2.cif
_cod_data_source_block p_CCDC1
_cod_depositor_comments
;
The following automatic conversions were performed:

data item '_exptl_absorpt_correction_type' value 'multi scan' was
changed to 'multi-scan' in accordance with the
/home/data/users/saulius/crontab/automatic-downloads/rss-feeds/RSC/lib/dictionaries/cif_core.dic
dictionary named 'cif_core.dic' version 2.4.2 last updated on
2011-04-26.

data item '_exptl_crystal_density_meas' value 'not measured' was
changed to '?' -- the value is perceived as not measured.

Automatic conversion script
Id: cif_fix_values 7556 2019-12-06 15:28:31Z antanas 

 Adding full bibliography for 7244124--7244126.cif.
;
_cod_original_sg_symbol_H-M P21/c
_cod_database_code 7244125

loop_
_symmetry_equiv_pos_as_xyz
'x, y, z'
'-x, y+1/2, -z+1/2'
'-x, -y, -z'
'x, -y-1/2, z-1/2'

loop_
_atom_site_label
_atom_site_type_symbol
_atom_site_fract_x
_atom_site_fract_y
_atom_site_fract_z
_atom_site_U_iso_or_equiv
_atom_site_adp_type
_atom_site_occupancy
_atom_site_symmetry_multiplicity
_atom_site_calc_flag
_atom_site_refinement_flags
_atom_site_disorder_assembly
_atom_site_disorder_group
O1 O 0.1536(2) 0.39235(19) 0.08649(12) 0.0527(8) Uani 1 1 d . . .
O2 O 0.1151(2) 0.60558(18) -0.03193(12) 0.0449(7) Uani 1 1 d . . .
O3 O 0.3253(2) 0.30712(18) 0.20294(12) 0.0432(6) Uani 1 1 d . . .
O4 O 0.3804(2) 0.1868(2) -0.10273(12) 0.0474(7) Uani 1 1 d . . .
O5 O 0.55045(18) 0.09900(18) 0.01857(11) 0.0389(6) Uani 1 1 d . . .
O6 O 0.76747(19) 0.18982(18) 0.07472(11) 0.0407(6) Uani 1 1 d . . .
O7 O 0.32819(19) 0.40082(18) -0.22443(12) 0.0433(6) Uani 1 1 d . . .
O8 O 0.55964(18) 0.39928(17) 0.26186(11) 0.0386(6) Uani 1 1 d . . .
N1 N 0.1502(2) 0.34461(19) -0.01109(13) 0.0346(7) Uani 1 1 d . . .
N2 N 0.3091(2) 0.1905(2) 0.13522(13) 0.0329(6) Uani 1 1 d . . .
N3 N 0.2049(2) 0.2506(2) 0.05815(12) 0.0326(6) Uani 1 1 d . . .
N4 N 0.58896(19) 0.25277(19) 0.22910(12) 0.0298(6) Uani 1 1 d . . .
N5 N 0.8706(2) 0.40649(18) 0.13312(13) 0.0319(6) Uani 1 1 d . . .
N6 N 0.7098(2) 0.34819(19) 0.24028(13) 0.0316(6) Uani 1 1 d . . .
N7 N 0.20842(19) 0.38504(18) -0.15540(12) 0.0290(6) Uani 1 1 d . . .
N8 N 0.78544(19) 0.48850(19) 0.20978(12) 0.0307(6) Uani 1 1 d . . .
N9 N 0.52858(19) 0.10598(19) 0.11857(12) 0.0302(6) Uani 1 1 d . . .
N10 N 0.7935(2) 0.2660(2) 0.16292(13) 0.0327(6) Uani 1 1 d . . .
N11 N 0.44036(19) 0.19654(18) 0.18954(11) 0.0285(6) Uani 1 1 d . . .
N12 N 0.67737(19) 0.16313(19) 0.15771(12) 0.0302(6) Uani 1 1 d . . .
N13 N 0.2969(2) 0.17092(19) -0.01620(12) 0.0318(6) Uani 1 1 d . . .
N14 N 0.2392(2) 0.26318(19) -0.08574(13) 0.0312(6) Uani 1 1 d . . .
N15 N 0.1211(2) 0.46716(18) -0.07993(12) 0.0316(6) Uani 1 1 d . . .
N16 N 0.40164(19) 0.11216(19) 0.05985(11) 0.0291(6) Uani 1 1 d . . .
C1 C 0.2188(3) 0.2874(2) -0.14657(14) 0.0333(8) Uani 1 1 d . . .
H1A H 0.2697 0.2651 -0.1712 0.040 Uiso 1 1 calc R . .
H1B H 0.1606 0.2572 -0.1590 0.040 Uiso 1 1 calc R . .
C2 C 0.2036(2) 0.1936(2) 0.00543(15) 0.0299(7) Uani 1 1 d . . .
H2A H 0.1634 0.1394 0.0101 0.036 Uiso 1 1 calc R . .
C3 C 0.6238(2) 0.0852(2) 0.13606(16) 0.0310(7) Uani 1 1 d . . .
H3A H 0.6567 0.0593 0.1026 0.037 Uiso 1 1 calc R . .
H3B H 0.6223 0.0390 0.1667 0.037 Uiso 1 1 calc R . .
C4 C 0.0838(3) 0.4122(2) -0.03155(16) 0.0374(8) Uani 1 1 d . . .
H4A H 0.0676 0.4522 0.0010 0.045 Uiso 1 1 calc R . .
H4B H 0.0260 0.3820 -0.0447 0.045 Uiso 1 1 calc R . .
C5 C 0.8727(2) 0.4775(2) 0.17745(15) 0.0280(7) Uani 1 1 d . . .
H5A H 0.9278 0.4715 0.2039 0.034 Uiso 1 1 calc R . .
C6 C 0.3482(2) 0.0918(2) 0.00619(15) 0.0324(7) Uani 1 1 d . . .
H6A H 0.3917 0.0704 -0.0237 0.039 Uiso 1 1 calc R . .
H6B H 0.3034 0.0431 0.0141 0.039 Uiso 1 1 calc R . .
C7 C 0.1644(2) 0.2599(2) -0.04259(15) 0.0294(7) Uani 1 1 d . . .
H7A H 0.1048 0.2372 -0.0599 0.035 Uiso 1 1 calc R . .
C8 C 0.3604(2) 0.1085(2) 0.11801(14) 0.0288(7) Uani 1 1 d . . .
H8A H 0.3222 0.0533 0.1235 0.035 Uiso 1 1 calc R . .
C9 C 0.8818(2) 0.3101(2) 0.14712(17) 0.0338(8) Uani 1 1 d . . .
H9A H 0.9083 0.2790 0.1133 0.041 Uiso 1 1 calc R . .
H9B H 0.9266 0.3039 0.1796 0.041 Uiso 1 1 calc R . .
C10 C 0.7556(2) 0.2638(2) 0.22226(14) 0.0291(7) Uani 1 1 d . . .
H10A H 0.8033 0.2436 0.2512 0.035 Uiso 1 1 calc R . .
C11 C 0.1685(3) 0.3334(3) 0.04857(16) 0.0359(8) Uani 1 1 d . . .
C12 C 0.6717(2) 0.1960(2) 0.21743(14) 0.0292(7) Uani 1 1 d . . .
H12A H 0.6778 0.1462 0.2461 0.035 Uiso 1 1 calc R . .
C13 C 0.4485(2) 0.1098(2) 0.15921(14) 0.0274(7) Uani 1 1 d . . .
H13A H 0.4487 0.0582 0.1867 0.033 Uiso 1 1 calc R . .
C14 C 0.3559(2) 0.2389(2) 0.17807(15) 0.0318(7) Uani 1 1 d . . .
C15 C 0.7481(2) 0.2054(2) 0.12647(14) 0.0298(7) Uani 1 1 d . . .
C16 C 0.4964(2) 0.2166(2) 0.24211(14) 0.0325(7) Uani 1 1 d . . .
H16A H 0.4623 0.2604 0.2660 0.039 Uiso 1 1 calc R . .
H16B H 0.5038 0.1611 0.2651 0.039 Uiso 1 1 calc R . .
C17 C 0.6140(2) 0.3388(2) 0.24486(13) 0.0295(7) Uani 1 1 d . . .
C18 C 0.7597(3) 0.4305(2) 0.25718(14) 0.0311(7) Uani 1 1 d . . .
H18A H 0.7201 0.4649 0.2840 0.037 Uiso 1 1 calc R . .
H18B H 0.8170 0.4134 0.2786 0.037 Uiso 1 1 calc R . .
C19 C 0.3125(2) 0.2049(2) -0.07117(15) 0.0311(7) Uani 1 1 d . . .
C20 C 0.1225(2) 0.4331(2) -0.13988(14) 0.0278(7) Uani 1 1 d . . .
H20A H 0.0656 0.3972 -0.1493 0.033 Uiso 1 1 calc R . .
C21 C 0.4985(2) 0.1053(2) 0.06100(15) 0.0299(7) Uani 1 1 d . . .
C22 C 0.2587(2) 0.4295(2) -0.19875(15) 0.0303(7) Uani 1 1 d . . .
C23 C 0.2120(2) 0.2098(3) 0.11702(15) 0.0348(8) Uani 1 1 d . . .
H23A H 0.1837 0.2510 0.1453 0.042 Uiso 1 1 calc R . .
H23B H 0.1759 0.1534 0.1174 0.042 Uiso 1 1 calc R . .
C24 C 0.1219(2) 0.5608(2) -0.07721(15) 0.0314(7) Uani 1 1 d . . .
O02 O 0.3322(3) 0.6988(3) 0.14728(14) 0.0741(11) Uani 1 1 d . . .
O01 O 0.4026(7) 0.5834(4) 0.1096(2) 0.225(4) Uani 1 1 d . . .
H01F H 0.4004 0.5613 0.1442 0.271 Uiso 1 1 d R . .
N01 N 0.3165(3) 0.7898(3) 0.04619(15) 0.0523(9) Uani 1 1 d . . .
H01A H 0.3161 0.8136 0.0101 0.078 Uiso 1 1 calc R . .
H01B H 0.3462 0.8278 0.0709 0.078 Uiso 1 1 calc R . .
H01C H 0.2571 0.7813 0.0580 0.078 Uiso 1 1 calc R . .
C06 C 0.3626(5) 0.6606(4) 0.1073(2) 0.0733(16) Uani 1 1 d . . .
C05 C 0.3659(7) 0.7028(4) 0.0455(2) 0.107(3) Uani 1 1 d D . .
H05A H 0.4317 0.7245 0.0455 0.128 Uiso 1 1 calc R . .
C04 C 0.5378(6) 0.6405(5) -0.0559(4) 0.122(3) Uani 1 1 d . . .
H04A H 0.5685 0.6791 -0.0274 0.183 Uiso 1 1 calc R . .
H04B H 0.5416 0.6682 -0.0942 0.183 Uiso 1 1 calc R . .
H04C H 0.5689 0.5821 -0.0566 0.183 Uiso 1 1 calc R . .
C03 C 0.4422(6) 0.6288(9) -0.0408(4) 0.210(5) Uani 1 1 d D . .
H03A H 0.4237 0.6815 -0.0650 0.252 Uiso 1 1 calc RD . .
C02 C 0.3883(6) 0.5658(8) -0.0805(5) 0.150(4) Uani 1 1 d . . .
H02A H 0.3248 0.5585 -0.0660 0.225 Uiso 1 1 calc R . .
H02B H 0.4194 0.5075 -0.0813 0.225 Uiso 1 1 calc R . .
H02C H 0.3858 0.5909 -0.1196 0.225 Uiso 1 1 calc R . .
C01 C 0.3681(9) 0.6481(8) 0.0004(4) 0.308(7) Uani 1 1 d D . .
H01D H 0.3145 0.6669 -0.0240 0.370 Uiso 1 1 calc RD . .
H01E H 0.3510 0.5889 0.0162 0.370 Uiso 1 1 calc R . .
Cd1 Cd 0.00604(2) 0.97003(2) 0.140429(16) 0.05183(10) Uani 1 1 d . . .
Cl1 Cl -0.15382(10) 0.96507(9) 0.09949(8) 0.0797(4) Uani 1 1 d . . .
Cl2 Cl 0.14810(10) 0.96249(9) 0.07897(7) 0.0719(4) Uani 1 1 d . . .
Cl3 Cl 0.01640(9) 0.82048(9) 0.19339(7) 0.0720(4) Uani 1 1 d . . .
Cl4 Cl 0.02435(10) 1.10266(8) 0.20664(5) 0.0628(3) Uani 1 1 d . . .
O1W O 0.4407(3) 0.9012(2) 0.11349(14) 0.0609(9) Uani 1 1 d . . .
O2W O 0.4132(3) 0.4910(3) 0.2074(2) 0.0824(12) Uani 1 1 d . . .

loop_
_atom_site_aniso_label
_atom_site_aniso_U_11
_atom_site_aniso_U_22
_atom_site_aniso_U_33
_atom_site_aniso_U_23
_atom_site_aniso_U_13
_atom_site_aniso_U_12
O1 0.079(2) 0.0421(14) 0.0375(14) -0.0078(12) 0.0086(14) 0.0163(14)
O2 0.0553(15) 0.0420(14) 0.0378(13) -0.0110(11) 0.0146(12) 0.0015(12)
O3 0.0491(14) 0.0373(13) 0.0431(14) -0.0066(11) 0.0044(12) 0.0080(11)
O4 0.0436(14) 0.0579(16) 0.0411(14) 0.0049(12) 0.0132(12) 0.0190(13)
O5 0.0379(13) 0.0474(14) 0.0316(12) -0.0018(11) 0.0108(10) 0.0039(11)
O6 0.0456(14) 0.0444(14) 0.0325(12) 0.0010(11) 0.0093(11) 0.0027(11)
O7 0.0452(14) 0.0409(13) 0.0440(14) -0.0001(11) 0.0195(11) 0.0135(11)
O8 0.0403(13) 0.0371(13) 0.0387(13) -0.0061(10) 0.0084(11) 0.0055(10)
N1 0.0405(15) 0.0292(13) 0.0341(14) 0.0010(11) 0.0051(12) 0.0090(12)
N2 0.0294(13) 0.0380(15) 0.0312(14) -0.0024(12) 0.0025(11) 0.0074(11)
N3 0.0382(14) 0.0342(14) 0.0255(13) -0.0020(11) 0.0006(11) 0.0066(12)
N4 0.0291(13) 0.0312(13) 0.0293(13) -0.0025(11) 0.0048(11) -0.0005(11)
N5 0.0379(14) 0.0261(13) 0.0319(14) -0.0007(11) 0.0071(12) 0.0004(11)
N6 0.0318(13) 0.0277(13) 0.0354(14) -0.0028(11) 0.0051(11) 0.0002(11)
N7 0.0301(13) 0.0295(13) 0.0274(13) 0.0011(11) 0.0083(10) 0.0064(11)
N8 0.0285(13) 0.0311(13) 0.0325(14) 0.0003(11) 0.0084(11) 0.0029(11)
N9 0.0297(13) 0.0359(14) 0.0253(12) -0.0009(11) 0.0065(11) 0.0032(11)
N10 0.0311(13) 0.0334(14) 0.0338(14) 0.0008(12) 0.0107(11) -0.0015(11)
N11 0.0327(13) 0.0280(12) 0.0249(12) -0.0015(10) 0.0060(10) 0.0001(11)
N12 0.0303(13) 0.0320(13) 0.0285(13) -0.0042(11) 0.0040(11) -0.0006(11)
N13 0.0328(13) 0.0309(13) 0.0315(14) 0.0000(11) 0.0019(11) 0.0097(11)
N14 0.0308(13) 0.0301(13) 0.0329(14) 0.0035(11) 0.0048(11) 0.0059(11)
N15 0.0377(14) 0.0293(13) 0.0281(13) 0.0030(11) 0.0118(11) 0.0055(11)
N16 0.0308(13) 0.0327(13) 0.0237(12) 0.0014(11) 0.0032(10) 0.0058(11)
C1 0.0438(18) 0.0294(15) 0.0268(15) -0.0040(13) 0.0032(14) 0.0069(14)
C2 0.0307(15) 0.0274(15) 0.0316(16) -0.0013(12) 0.0021(13) 0.0025(12)
C3 0.0303(15) 0.0251(14) 0.0376(17) -0.0024(13) 0.0029(13) 0.0045(12)
C4 0.0374(17) 0.0376(17) 0.0376(18) 0.0043(15) 0.0125(14) 0.0120(14)
C5 0.0251(14) 0.0277(14) 0.0314(15) -0.0015(12) 0.0047(12) -0.0014(12)
C6 0.0385(17) 0.0254(14) 0.0333(16) -0.0038(13) -0.0001(14) 0.0088(13)
C7 0.0271(14) 0.0301(15) 0.0310(15) -0.0009(13) 0.0036(12) 0.0004(12)
C8 0.0313(15) 0.0285(15) 0.0267(15) 0.0028(12) 0.0052(12) 0.0036(12)
C9 0.0307(16) 0.0227(14) 0.048(2) -0.0005(13) 0.0082(14) 0.0041(12)
C10 0.0290(15) 0.0287(14) 0.0295(15) 0.0026(12) -0.0009(12) 0.0023(12)
C11 0.0357(17) 0.0392(18) 0.0330(17) -0.0013(14) 0.0087(14) 0.0056(14)
C12 0.0318(15) 0.0286(15) 0.0273(15) 0.0057(12) 0.0016(12) 0.0035(12)
C13 0.0255(14) 0.0256(14) 0.0311(15) 0.0046(12) 0.0064(12) -0.0001(11)
C14 0.0331(16) 0.0301(15) 0.0324(16) 0.0033(13) 0.0118(13) 0.0019(13)
C15 0.0311(15) 0.0282(14) 0.0300(15) 0.0029(12) 0.0036(13) 0.0057(12)
C16 0.0333(16) 0.0369(17) 0.0275(16) -0.0002(13) 0.0060(13) -0.0048(14)
C17 0.0345(16) 0.0344(16) 0.0195(13) 0.0033(12) 0.0031(12) 0.0016(13)
C18 0.0382(17) 0.0315(15) 0.0238(14) -0.0030(12) 0.0038(13) -0.0055(13)
C19 0.0278(15) 0.0312(15) 0.0345(16) -0.0018(13) 0.0032(13) 0.0038(12)
C20 0.0252(14) 0.0271(14) 0.0310(15) -0.0002(12) 0.0009(12) 0.0019(12)
C21 0.0361(16) 0.0234(14) 0.0302(15) 0.0015(12) 0.0039(13) 0.0009(12)
C22 0.0302(15) 0.0300(15) 0.0308(15) -0.0032(13) 0.0047(13) 0.0021(13)
C23 0.0314(16) 0.0430(18) 0.0303(16) 0.0036(14) 0.0078(13) 0.0105(14)
C24 0.0261(15) 0.0350(16) 0.0332(16) -0.0047(14) 0.0067(13) 0.0023(13)
O02 0.119(3) 0.071(2) 0.0319(15) 0.0083(15) 0.0066(17) 0.023(2)
O01 0.492(11) 0.115(3) 0.072(3) 0.027(3) 0.061(5) 0.184(5)
N01 0.067(2) 0.058(2) 0.0316(16) 0.0063(15) 0.0045(16) 0.0054(18)
C06 0.121(4) 0.059(3) 0.040(2) 0.006(2) 0.005(3) 0.032(3)
C05 0.212(7) 0.069(3) 0.041(3) 0.009(2) 0.040(4) 0.061(4)
C04 0.144(7) 0.077(4) 0.146(7) -0.019(5) 0.049(6) -0.033(4)
C03 0.098(5) 0.354(13) 0.178(7) -0.191(8) 0.069(5) -0.041(7)
C02 0.088(5) 0.187(9) 0.175(9) -0.051(8) -0.028(6) 0.036(6)
C01 0.62(2) 0.222(10) 0.084(5) 0.038(6) 0.150(9) 0.257(12)
Cd1 0.04514(17) 0.05100(18) 0.0593(2) -0.00361(14) -0.00102(14) -0.00440(13)
Cl1 0.0691(7) 0.0644(7) 0.1047(10) -0.0148(7) -0.0425(7) 0.0107(6)
Cl2 0.0751(8) 0.0593(7) 0.0820(8) -0.0084(6) 0.0309(7) -0.0144(6)
Cl3 0.0622(6) 0.0619(7) 0.0915(9) 0.0270(6) -0.0256(6) -0.0169(5)
Cl4 0.0817(8) 0.0514(6) 0.0554(6) -0.0051(5) 0.0046(6) -0.0130(6)
O1W 0.076(2) 0.0551(18) 0.0520(18) 0.0010(14) 0.0159(16) 0.0006(16)
O2W 0.081(3) 0.077(2) 0.089(3) 0.016(2) 0.002(2) 0.025(2)

loop_
_atom_type_symbol
_atom_type_description
_atom_type_scat_dispersion_real
_atom_type_scat_dispersion_imag
_atom_type_scat_source
C C 0.0033 0.0016 'International Tables Vol C Tables 4.2.6.8 and 6.1.1.4'
H H 0.0000 0.0000 'International Tables Vol C Tables 4.2.6.8 and 6.1.1.4'
Cd Cd -0.8075 1.2024 'International Tables Vol C Tables 4.2.6.8 and 6.1.1.4'
Cl Cl 0.1484 0.1585 'International Tables Vol C Tables 4.2.6.8 and 6.1.1.4'
N N 0.0061 0.0033 'International Tables Vol C Tables 4.2.6.8 and 6.1.1.4'
O O 0.0106 0.0060 'International Tables Vol C Tables 4.2.6.8 and 6.1.1.4'

loop_
_geom_angle_atom_site_label_1
_geom_angle_atom_site_label_2
_geom_angle_atom_site_label_3
_geom_angle
_geom_angle_site_symmetry_1
_geom_angle_site_symmetry_3
_geom_angle_publ_flag
C11 N1 C4 120.8(3) . . ?
C11 N1 C7 110.8(3) . . ?
C4 N1 C7 121.6(3) . . ?
C14 N2 C23 123.2(3) . . ?
C14 N2 C8 112.4(3) . . ?
C23 N2 C8 123.5(3) . . ?
C11 N3 C2 112.6(3) . . ?
C11 N3 C23 122.8(3) . . ?
C2 N3 C23 120.9(3) . . ?
C17 N4 C16 121.4(3) . . ?
C17 N4 C12 111.8(3) . . ?
C16 N4 C12 123.7(3) . . ?
C24 N5 C5 113.2(3) 3_665 . ?
C24 N5 C9 122.4(3) 3_665 . ?
C5 N5 C9 123.0(3) . . ?
C17 N6 C18 123.0(3) . . ?
C17 N6 C10 112.2(3) . . ?
C18 N6 C10 124.5(3) . . ?
C22 N7 C20 112.3(3) . . ?
C22 N7 C1 120.8(3) . . ?
C20 N7 C1 122.0(3) . . ?
C22 N8 C18 122.9(3) 3_665 . ?
C22 N8 C5 112.9(3) 3_665 . ?
C18 N8 C5 122.8(3) . . ?
C21 N9 C3 123.0(3) . . ?
C21 N9 C13 111.6(3) . . ?
C3 N9 C13 124.1(3) . . ?
C15 N10 C9 122.5(3) . . ?
C15 N10 C10 111.8(3) . . ?
C9 N10 C10 124.2(3) . . ?
C14 N11 C13 112.4(3) . . ?
C14 N11 C16 122.0(3) . . ?
C13 N11 C16 121.5(3) . . ?
C15 N12 C12 112.4(3) . . ?
C15 N12 C3 123.8(3) . . ?
C12 N12 C3 123.2(3) . . ?
C19 N13 C2 112.4(3) . . ?
C19 N13 C6 121.8(3) . . ?
C2 N13 C6 121.0(3) . . ?
C19 N14 C7 111.5(3) . . ?
C19 N14 C1 121.4(3) . . ?
C7 N14 C1 120.9(3) . . ?
C24 N15 C20 112.7(3) . . ?
C24 N15 C4 121.2(3) . . ?
C20 N15 C4 121.5(3) . . ?
C21 N16 C8 112.9(3) . . ?
C21 N16 C6 120.5(3) . . ?
C8 N16 C6 123.1(3) . . ?
N7 C1 N14 113.0(3) . . ?
N7 C1 H1A 109.0 . . ?
N14 C1 H1A 109.0 . . ?
N7 C1 H1B 109.0 . . ?
N14 C1 H1B 109.0 . . ?
H1A C1 H1B 107.8 . . ?
N13 C2 N3 113.9(3) . . ?
N13 C2 C7 102.9(3) . . ?
N3 C2 C7 102.6(3) . . ?
N13 C2 H2A 112.2 . . ?
N3 C2 H2A 112.2 . . ?
C7 C2 H2A 112.2 . . ?
N9 C3 N12 114.2(3) . . ?
N9 C3 H3A 108.7 . . ?
N12 C3 H3A 108.7 . . ?
N9 C3 H3B 108.7 . . ?
N12 C3 H3B 108.7 . . ?
H3A C3 H3B 107.6 . . ?
N1 C4 N15 112.6(3) . . ?
N1 C4 H4A 109.1 . . ?
N15 C4 H4A 109.1 . . ?
N1 C4 H4B 109.1 . . ?
N15 C4 H4B 109.1 . . ?
H4A C4 H4B 107.8 . . ?
N8 C5 N5 114.9(3) . . ?
N8 C5 C20 103.0(2) . 3_665 ?
N5 C5 C20 102.9(3) . 3_665 ?
N8 C5 H5A 111.8 . . ?
N5 C5 H5A 111.8 . . ?
C20 C5 H5A 111.8 3_665 . ?
N13 C6 N16 112.4(3) . . ?
N13 C6 H6A 109.1 . . ?
N16 C6 H6A 109.1 . . ?
N13 C6 H6B 109.1 . . ?
N16 C6 H6B 109.1 . . ?
H6A C6 H6B 107.9 . . ?
N14 C7 N1 114.3(3) . . ?
N14 C7 C2 103.8(3) . . ?
N1 C7 C2 103.8(3) . . ?
N14 C7 H7A 111.5 . . ?
N1 C7 H7A 111.5 . . ?
C2 C7 H7A 111.5 . . ?
N16 C8 N2 114.7(3) . . ?
N16 C8 C13 103.0(3) . . ?
N2 C8 C13 103.0(3) . . ?
N16 C8 H8A 111.8 . . ?
N2 C8 H8A 111.8 . . ?
C13 C8 H8A 111.8 . . ?
N10 C9 N5 113.3(3) . . ?
N10 C9 H9A 108.9 . . ?
N5 C9 H9A 108.9 . . ?
N10 C9 H9B 108.9 . . ?
N5 C9 H9B 108.9 . . ?
H9A C9 H9B 107.7 . . ?
N10 C10 N6 114.2(3) . . ?
N10 C10 C12 103.6(3) . . ?
N6 C10 C12 103.0(3) . . ?
N10 C10 H10A 111.8 . . ?
N6 C10 H10A 111.8 . . ?
C12 C10 H10A 111.8 . . ?
O1 C11 N3 126.0(3) . . ?
O1 C11 N1 124.5(3) . . ?
N3 C11 N1 109.5(3) . . ?
N12 C12 N4 114.4(3) . . ?
N12 C12 C10 103.4(3) . . ?
N4 C12 C10 103.5(3) . . ?
N12 C12 H12A 111.6 . . ?
N4 C12 H12A 111.6 . . ?
C10 C12 H12A 111.6 . . ?
N11 C13 N9 113.4(3) . . ?
N11 C13 C8 103.4(2) . . ?
N9 C13 C8 103.7(3) . . ?
N11 C13 H13A 111.9 . . ?
N9 C13 H13A 111.9 . . ?
C8 C13 H13A 111.9 . . ?
O3 C14 N11 126.2(3) . . ?
O3 C14 N2 125.5(3) . . ?
N11 C14 N2 108.2(3) . . ?
O6 C15 N10 126.2(3) . . ?
O6 C15 N12 125.3(3) . . ?
N10 C15 N12 108.5(3) . . ?
N4 C16 N11 113.0(3) . . ?
N4 C16 H16A 109.0 . . ?
N11 C16 H16A 109.0 . . ?
N4 C16 H16B 109.0 . . ?
N11 C16 H16B 109.0 . . ?
H16A C16 H16B 107.8 . . ?
O8 C17 N4 126.1(3) . . ?
O8 C17 N6 124.7(3) . . ?
N4 C17 N6 109.2(3) . . ?
N8 C18 N6 115.1(3) . . ?
N8 C18 H18A 108.5 . . ?
N6 C18 H18A 108.5 . . ?
N8 C18 H18B 108.5 . . ?
N6 C18 H18B 108.5 . . ?
H18A C18 H18B 107.5 . . ?
O4 C19 N13 126.0(3) . . ?
O4 C19 N14 125.4(3) . . ?
N13 C19 N14 108.6(3) . . ?
N7 C20 N15 114.5(3) . . ?
N7 C20 C5 103.5(2) . 3_665 ?
N15 C20 C5 103.0(2) . 3_665 ?
N7 C20 H20A 111.7 . . ?
N15 C20 H20A 111.7 . . ?
C5 C20 H20A 111.7 3_665 . ?
O5 C21 N16 126.7(3) . . ?
O5 C21 N9 124.9(3) . . ?
N16 C21 N9 108.5(3) . . ?
O7 C22 N8 125.3(3) . 3_665 ?
O7 C22 N7 126.8(3) . . ?
N8 C22 N7 107.9(3) 3_665 . ?
N2 C23 N3 113.2(3) . . ?
N2 C23 H23A 108.9 . . ?
N3 C23 H23A 108.9 . . ?
N2 C23 H23B 108.9 . . ?
N3 C23 H23B 108.9 . . ?
H23A C23 H23B 107.8 . . ?
O2 C24 N5 127.0(3) . 3_665 ?
O2 C24 N15 124.9(3) . . ?
N5 C24 N15 108.1(3) 3_665 . ?
C06 O01 H01F 110.9 . . ?
C05 N01 H01A 109.5 . . ?
C05 N01 H01B 109.5 . . ?
H01A N01 H01B 109.5 . . ?
C05 N01 H01C 109.5 . . ?
H01A N01 H01C 109.5 . . ?
H01B N01 H01C 109.5 . . ?
O02 C06 O01 124.9(5) . . ?
O02 C06 C05 122.6(5) . . ?
O01 C06 C05 112.4(5) . . ?
C01 C05 N01 124.3(7) . . ?
C01 C05 C06 118.2(7) . . ?
N01 C05 C06 109.0(4) . . ?
C01 C05 H05A 99.7 . . ?
N01 C05 H05A 99.7 . . ?
C06 C05 H05A 99.7 . . ?
C03 C04 H04A 109.5 . . ?
C03 C04 H04B 109.5 . . ?
H04A C04 H04B 109.5 . . ?
C03 C04 H04C 109.5 . . ?
H04A C04 H04C 109.5 . . ?
H04B C04 H04C 109.5 . . ?
C04 C03 C01 147.2(10) . . ?
C04 C03 C02 114.4(7) . . ?
C01 C03 C02 98.3(8) . . ?
C04 C03 H03A 91.1 . . ?
C01 C03 H03A 91.1 . . ?
C02 C03 H03A 91.1 . . ?
C03 C02 H02A 109.5 . . ?
C03 C02 H02B 109.5 . . ?
H02A C02 H02B 109.5 . . ?
C03 C02 H02C 109.5 . . ?
H02A C02 H02C 109.5 . . ?
H02B C02 H02C 109.5 . . ?
C05 C01 C03 131.1(12) . . ?
C05 C01 H01D 104.5 . . ?
C03 C01 H01D 104.5 . . ?
C05 C01 H01E 104.5 . . ?
C03 C01 H01E 104.5 . . ?
H01D C01 H01E 105.6 . . ?
Cl1 Cd1 Cl2 122.66(6) . . ?
Cl1 Cd1 Cl4 110.33(5) . . ?
Cl2 Cd1 Cl4 107.50(5) . . ?
Cl1 Cd1 Cl3 101.95(5) . . ?
Cl2 Cd1 Cl3 100.93(5) . . ?
Cl4 Cd1 Cl3 113.05(5) . . ?

loop_
_geom_bond_atom_site_label_1
_geom_bond_atom_site_label_2
_geom_bond_distance
_geom_bond_site_symmetry_2
_geom_bond_publ_flag
O1 C11 1.237(4) . ?
O2 C24 1.223(4) . ?
O3 C14 1.226(4) . ?
O4 C19 1.228(4) . ?
O5 C21 1.218(4) . ?
O6 C15 1.229(4) . ?
O7 C22 1.218(4) . ?
O8 C17 1.234(4) . ?
N1 C11 1.384(5) . ?
N1 C4 1.435(4) . ?
N1 C7 1.446(4) . ?
N2 C14 1.366(5) . ?
N2 C23 1.451(4) . ?
N2 C8 1.456(4) . ?
N3 C11 1.333(5) . ?
N3 C2 1.458(4) . ?
N3 C23 1.465(4) . ?
N4 C17 1.354(4) . ?
N4 C16 1.440(4) . ?
N4 C12 1.456(4) . ?
N5 C24 1.360(4) 3_665 ?
N5 C5 1.446(4) . ?
N5 C9 1.454(4) . ?
N6 C17 1.361(4) . ?
N6 C18 1.445(4) . ?
N6 C10 1.453(4) . ?
N7 C22 1.380(4) . ?
N7 C20 1.445(4) . ?
N7 C1 1.450(4) . ?
N8 C22 1.373(4) 3_665 ?
N8 C18 1.419(4) . ?
N8 C5 1.445(4) . ?
N9 C21 1.368(4) . ?
N9 C3 1.427(4) . ?
N9 C13 1.464(4) . ?
N10 C15 1.367(4) . ?
N10 C9 1.448(4) . ?
N10 C10 1.453(4) . ?
N11 C14 1.364(4) . ?
N11 C13 1.449(4) . ?
N11 C16 1.453(4) . ?
N12 C15 1.374(4) . ?
N12 C12 1.440(4) . ?
N12 C3 1.451(4) . ?
N13 C19 1.362(4) . ?
N13 C2 1.445(4) . ?
N13 C6 1.453(4) . ?
N14 C19 1.376(4) . ?
N14 C7 1.446(4) . ?
N14 C1 1.450(4) . ?
N15 C24 1.372(4) . ?
N15 C20 1.448(4) . ?
N15 C4 1.462(5) . ?
N16 C21 1.367(4) . ?
N16 C8 1.447(4) . ?
N16 C6 1.455(4) . ?
C1 H1A 0.9700 . ?
C1 H1B 0.9700 . ?
C2 C7 1.555(5) . ?
C2 H2A 0.9800 . ?
C3 H3A 0.9700 . ?
C3 H3B 0.9700 . ?
C4 H4A 0.9700 . ?
C4 H4B 0.9700 . ?
C5 C20 1.563(4) 3_665 ?
C5 H5A 0.9800 . ?
C6 H6A 0.9700 . ?
C6 H6B 0.9700 . ?
C7 H7A 0.9800 . ?
C8 C13 1.545(5) . ?
C8 H8A 0.9800 . ?
C9 H9A 0.9700 . ?
C9 H9B 0.9700 . ?
C10 C12 1.546(5) . ?
C10 H10A 0.9800 . ?
C12 H12A 0.9800 . ?
C13 H13A 0.9800 . ?
C16 H16A 0.9700 . ?
C16 H16B 0.9700 . ?
C18 H18A 0.9700 . ?
C18 H18B 0.9700 . ?
C20 C5 1.563(4) 3_665 ?
C20 H20A 0.9800 . ?
C22 N8 1.373(4) 3_665 ?
C23 H23A 0.9700 . ?
C23 H23B 0.9700 . ?
C24 N5 1.360(4) 3_665 ?
O02 C06 1.151(6) . ?
O01 C06 1.263(7) . ?
O01 H01F 0.8499 . ?
N01 C05 1.450(7) . ?
N01 H01A 0.8900 . ?
N01 H01B 0.8900 . ?
N01 H01C 0.8900 . ?
C06 C05 1.533(7) . ?
C05 C01 1.301(10) . ?
C05 H05A 0.9800 . ?
C04 C03 1.402(11) . ?
C04 H04A 0.9600 . ?
C04 H04B 0.9600 . ?
C04 H04C 0.9600 . ?
C03 C01 1.435(9) . ?
C03 C02 1.490(13) . ?
C03 H03A 0.9800 . ?
C02 H02A 0.9600 . ?
C02 H02B 0.9600 . ?
C02 H02C 0.9600 . ?
C01 H01D 0.9700 . ?
C01 H01E 0.9700 . ?
Cd1 Cl1 2.4268(16) . ?
Cd1 Cl2 2.4509(16) . ?
Cd1 Cl4 2.4660(13) . ?
Cd1 Cl3 2.5002(14) . ?

loop_
_platon_squeeze_void_nr
_platon_squeeze_void_average_x
_platon_squeeze_void_average_y
_platon_squeeze_void_average_z
_platon_squeeze_void_volume
_platon_squeeze_void_count_electrons
_platon_squeeze_void_content
1 -0.138 0.407 -0.144 125 55 ' '
2 -0.138 0.093 0.356 125 56 ' '
3 0.137 0.907 0.644 125 54 ' '
4 0.137 0.593 1.144 125 54 ' '
